data_4517236
loop_
_publ_author_name
'Alice Heskia'
'Thierry Maris'
'James D. Wuest'

_publ_section_title
;
 Foiling Normal Patterns of Crystallization by Design. Polymorphism of
 Phosphangulene Chalcogenides
;
_journal_name_full 'Cryst. Growth & Design'
_journal_page_first 5390
_journal_page_last 5406
_journal_paper_doi 10.1021/acs.cgd.9b00907
_journal_volume 19
_journal_year 2019
_chemical_formula_moiety 'C18 H9 O3 P Se'
_chemical_formula_sum 'C18 H9 O3 P Se'
_chemical_formula_weight 383.18
_chemical_name_common 'phosphangulene selenide'
_chemical_name_systematic '4,8,12-Trioxa-12c-phosphadibenzo[cd,mn]pyrene 12c-selenide'
_space_group_crystal_system monoclinic
_space_group_IT_number 15
_space_group_name_Hall '-I 2ya'
_space_group_name_H-M_alt 'I 1 2/a 1'
_atom_sites_solution_hydrogens geom
_atom_sites_solution_primary dual
_audit_contact_author_name
;
;
_audit_creation_date 2018-11-12
_audit_creation_method
;
Olex2 1.2
(compiled 2018.05.29 svn.r3508 for OlexSys, GUI svn.r5506)
;
_cell_angle_alpha 90
_cell_angle_beta 90.359(2)
_cell_angle_gamma 90
_cell_formula_units_Z 8
_cell_length_a 14.1307(8)
_cell_length_b 6.9551(4)
_cell_length_c 29.079(2)
_cell_measurement_reflns_used 9241
_cell_measurement_temperature 150
_cell_measurement_theta_max 60.721
_cell_measurement_theta_min 5.295
_cell_volume 2857.8(3)
_computing_cell_refinement
;       
SAINT (2013) V8.38A; Integration Software for Single Crystal Data. 
Bruker AXS Inc., Madison, WI 53719-1173.
;
_computing_data_collection
;
APEX 2 (2013) Bruker AXS Inc., Madison, WI 53719-1173.
;
_computing_data_reduction
;       
SAINT (2013) V8.38A; Integration Software for Single Crystal Data. 
Bruker AXS Inc., Madison, WI 53719-1173.
;
_computing_molecular_graphics 'Olex2 (Dolomanov et al., 2009)'
_computing_publication_material 'Olex2 (Dolomanov et al., 2009)'
_computing_structure_refinement 'ShelXL (Sheldrick, 2015)'
_computing_structure_solution 'XT (Sheldrick, 2015)'
_diffrn_ambient_temperature 150
_diffrn_detector 'CMOS Area detector'
_diffrn_detector_area_resol_mean 10.24
_diffrn_detector_type 'Bruker Photon 100 CMOS Detector'
_diffrn_measured_fraction_theta_full 0.997
_diffrn_measured_fraction_theta_max 0.985
_diffrn_measurement_device 'k-geometry diffractometer'
_diffrn_measurement_device_type 'Bruker Venture Metaljet'
_diffrn_measurement_method '\w and \f scans'
_diffrn_radiation_collimation 'Focusing mirrors'
_diffrn_radiation_monochromator 'Helios MX Mirror Optics'
_diffrn_radiation_probe x-ray
_diffrn_radiation_type GaK\a
_diffrn_radiation_wavelength 1.34139
_diffrn_reflns_av_R_equivalents 0.0464
_diffrn_reflns_av_unetI/netI 0.0183
_diffrn_reflns_Laue_measured_fraction_full 0.997
_diffrn_reflns_Laue_measured_fraction_max 0.985
_diffrn_reflns_limit_h_max 18
_diffrn_reflns_limit_h_min -18
_diffrn_reflns_limit_k_max 9
_diffrn_reflns_limit_k_min -9
_diffrn_reflns_limit_l_max 37
_diffrn_reflns_limit_l_min -37
_diffrn_reflns_number 52256
_diffrn_reflns_point_group_measured_fraction_full 0.997
_diffrn_reflns_point_group_measured_fraction_max 0.985
_diffrn_reflns_theta_full 53.594
_diffrn_reflns_theta_max 60.772
_diffrn_reflns_theta_min 2.644
_diffrn_source 'Metal Jet'
_diffrn_source_target Ga
_diffrn_source_type 'Gallium Liquid Metal Jet Source'
_exptl_absorpt_coefficient_mu 3.124
_exptl_absorpt_correction_T_max 0.2103
_exptl_absorpt_correction_T_min 0.0959
_exptl_absorpt_correction_type multi-scan
_exptl_absorpt_process_details
;
SADABS-2016/2 (Bruker,2016/2) was used for absorption correction. 
wR2(int) was 0.1260 before and 0.0682 after correction. 
The Ratio of minimum to maximum transmission is 0.4560. 
The \l/2 correction factor is Not present.'
;
_exptl_crystal_colour 'clear light colourless'
_exptl_crystal_colour_lustre clear
_exptl_crystal_colour_modifier light
_exptl_crystal_colour_primary colourless
_exptl_crystal_density_diffrn 1.781
_exptl_crystal_description Block
_exptl_crystal_F_000 1520
_exptl_crystal_size_max 0.1
_exptl_crystal_size_mid 0.1
_exptl_crystal_size_min 0.06
_refine_diff_density_max 3.205
_refine_diff_density_min -1.560
_refine_diff_density_rms 0.190
_refine_ls_extinction_coef .
_refine_ls_extinction_method none
_refine_ls_goodness_of_fit_ref 1.057
_refine_ls_hydrogen_treatment constr
_refine_ls_matrix_type full
_refine_ls_number_parameters 209
_refine_ls_number_reflns 3240
_refine_ls_number_restraints 0
_refine_ls_restrained_S_all 1.057
_refine_ls_R_factor_all 0.0647
_refine_ls_R_factor_gt 0.0632
_refine_ls_shift/su_max 0.000
_refine_ls_shift/su_mean 0.000
_refine_ls_structure_factor_coef Fsqd
_refine_ls_weighting_details 'w=1/[\s^2^(Fo^2^)+(0.1311P)^2^+10.9754P] where P=(Fo^2^+2Fc^2^)/3'
_refine_ls_weighting_scheme calc
_refine_ls_wR_factor_gt 0.1756
_refine_ls_wR_factor_ref 0.1774
_reflns_Friedel_coverage 0.000
_reflns_Friedel_fraction_full .
_reflns_Friedel_fraction_max .
_reflns_number_gt 3158
_reflns_number_total 3240
_reflns_threshold_expression 'I > 2\s(I)'
_cod_data_source_file phangse_c_jw1934.cif
_cod_data_source_block jw19343
_cod_depositor_comments
;
The following automatic conversions were performed:

data item '_diffrn_radiation_probe' value 'X-ray' was changed to
'x-ray' in accordance with the built-in table derived from the CIF
Core dictionary named 'cif_core.dic' version 2.4.5 last updated on
2014-11-21.

Automatic conversion script
Id: cif_fix_values 6909 2019-04-08 15:41:33Z antanas 
;
_cod_original_cell_volume 2857.9(3)
_cod_database_code 4517236

loop_
_space_group_symop_id
_space_group_symop_operation_xyz
1 'x, y, z'
2 '-x+1/2, y, -z'
3 'x+1/2, y+1/2, z+1/2'
4 '-x+1, y+1/2, -z+1/2'
5 '-x, -y, -z'
6 'x-1/2, -y, z'
7 '-x+1/2, -y+1/2, -z+1/2'
8 'x, -y+1/2, z+1/2'

loop_
_atom_site_label
_atom_site_type_symbol
_atom_site_fract_x
_atom_site_fract_y
_atom_site_fract_z
_atom_site_U_iso_or_equiv
_atom_site_adp_type
_atom_site_occupancy
_atom_site_site_symmetry_order
_atom_site_calc_flag
_atom_site_refinement_flags_posn
_atom_site_refinement_flags_adp
_atom_site_refinement_flags_occupancy
_atom_site_disorder_assembly
_atom_site_disorder_group
Se1A Se 0.09998(4) 0.69727(7) 0.12324(2) 0.0343(2) Uani 1 1 d . . . . .
P1A P 0.07200(8) 0.99160(15) 0.12359(4) 0.0254(3) Uani 1 1 d . . . . .
O1A O -0.1369(2) 1.0669(5) 0.12341(12) 0.0304(6) Uani 1 1 d . . . . .
O2A O 0.1533(3) 1.1936(5) 0.04215(14) 0.0332(8) Uani 1 1 d . . . . .
O3A O 0.1540(3) 1.1738(6) 0.20816(14) 0.0345(8) Uani 1 1 d . . . . .
C1A C 0.0071(3) 1.0987(7) 0.07870(15) 0.0270(8) Uani 1 1 d . . . . .
C2A C -0.0907(3) 1.1177(6) 0.08277(15) 0.0264(9) Uani 1 1 d . . . . .
C3A C -0.1443(4) 1.1890(7) 0.04653(19) 0.0315(10) Uani 1 1 d . . . . .
H3A H -0.210013 1.194052 0.047943 0.038 Uiso 1 1 calc R . . . .
C4A C -0.0953(4) 1.2532(8) 0.00767(17) 0.0327(9) Uani 1 1 d . . . . .
H4A H -0.130073 1.296055 -0.017592 0.039 Uiso 1 1 calc R . . . .
C5A C 0.0032(4) 1.2556(8) 0.00520(16) 0.0306(9) Uani 1 1 d . . . . .
H5A H 0.033658 1.305874 -0.020369 0.037 Uiso 1 1 calc R . . . .
C6A C 0.0544(4) 1.1811(7) 0.04184(19) 0.0292(10) Uani 1 1 d . . . . .
C7A C 0.1657(3) 1.1575(6) 0.12500(19) 0.0285(8) Uani 1 1 d . . . . .
C8A C 0.1993(4) 1.2319(7) 0.08402(17) 0.0295(9) Uani 1 1 d . . . . .
C9A C 0.2784(4) 1.3509(8) 0.0846(2) 0.0357(11) Uani 1 1 d . . . . .
H9A H 0.304245 1.397193 0.057446 0.043 Uiso 1 1 calc R . . . .
C10A C 0.3176(3) 1.3988(7) 0.1272(2) 0.0394(11) Uani 1 1 d . . . . .
H10A H 0.372860 1.471313 0.127809 0.047 Uiso 1 1 calc R . . . .
C11A C 0.2781(4) 1.3432(8) 0.1688(2) 0.0354(11) Uani 1 1 d . . . . .
H11A H 0.303484 1.384203 0.196664 0.042 Uiso 1 1 calc R . . . .
C12A C 0.1996(4) 1.2247(7) 0.16709(17) 0.0302(10) Uani 1 1 d . . . . .
C13A C 0.0076(3) 1.0892(7) 0.16932(15) 0.0279(9) Uani 1 1 d . . . . .
C14A C -0.0909(4) 1.1063(7) 0.16503(16) 0.0294(9) Uani 1 1 d . . . . .
C15A C -0.1434(4) 1.1655(8) 0.2023(2) 0.0354(11) Uani 1 1 d . . . . .
H15A H -0.209106 1.171769 0.200844 0.043 Uiso 1 1 calc R . . . .
C16A C -0.0939(5) 1.2158(8) 0.24271(18) 0.0389(12) Uani 1 1 d . . . . .
H16A H -0.128489 1.248108 0.268687 0.047 Uiso 1 1 calc R . . . .
C17A C 0.0045(4) 1.2195(8) 0.24558(18) 0.0362(11) Uani 1 1 d . . . . .
H17A H 0.034990 1.260735 0.272245 0.043 Uiso 1 1 calc R . . . .
C18A C 0.0556(4) 1.1604(7) 0.20777(17) 0.0306(10) Uani 1 1 d . . . . .

loop_
_atom_site_aniso_label
_atom_site_aniso_U_11
_atom_site_aniso_U_22
_atom_site_aniso_U_33
_atom_site_aniso_U_23
_atom_site_aniso_U_13
_atom_site_aniso_U_12
Se1A 0.0432(3) 0.0266(3) 0.0333(3) 0.0009(2) 0.0013(3) 0.00566(17)
P1A 0.0289(5) 0.0223(5) 0.0249(5) -0.0001(4) 0.0005(5) 0.0009(3)
O1A 0.0282(14) 0.0331(16) 0.0299(16) -0.0020(15) -0.0009(14) -0.0031(12)
O2A 0.0333(19) 0.035(2) 0.0315(19) 0.0007(14) 0.0055(14) 0.0008(13)
O3A 0.0354(19) 0.039(2) 0.0289(18) -0.0031(14) -0.0030(14) 0.0012(15)
C1A 0.031(2) 0.023(2) 0.027(2) -0.0007(16) -0.0010(17) -0.0004(17)
C2A 0.028(2) 0.024(2) 0.027(2) -0.0012(16) 0.0008(17) -0.0020(18)
C3A 0.030(2) 0.030(2) 0.035(3) -0.0022(18) -0.0048(19) 0.0004(17)
C4A 0.040(3) 0.028(2) 0.030(2) 0.0005(19) -0.005(2) 0.002(2)
C5A 0.039(2) 0.0253(19) 0.027(2) -0.0002(18) -0.0016(19) -0.001(2)
C6A 0.032(2) 0.025(2) 0.031(2) -0.0027(17) 0.0023(18) -0.0006(17)
C7A 0.0264(18) 0.0232(19) 0.036(2) -0.0007(19) -0.002(2) 0.0010(15)
C8A 0.028(2) 0.025(2) 0.035(2) -0.0014(18) 0.0012(18) 0.0026(18)
C9A 0.030(2) 0.026(2) 0.051(3) 0.005(2) 0.007(2) 0.0035(19)
C10A 0.0267(18) 0.032(2) 0.059(3) -0.001(3) -0.001(2) -0.0010(17)
C11A 0.031(2) 0.027(2) 0.048(3) -0.004(2) -0.009(2) 0.0017(19)
C12A 0.029(2) 0.028(2) 0.033(2) -0.0022(18) -0.0027(18) 0.0031(18)
C13A 0.031(2) 0.025(2) 0.028(2) -0.0027(17) 0.0017(17) 0.0022(17)
C14A 0.034(2) 0.025(2) 0.029(2) -0.0009(17) 0.0008(18) -0.0008(19)
C15A 0.031(2) 0.037(3) 0.039(3) -0.003(2) 0.005(2) 0.000(2)
C16A 0.042(3) 0.045(3) 0.031(2) -0.008(2) 0.007(2) 0.005(2)
C17A 0.042(3) 0.041(3) 0.026(2) -0.0075(19) -0.001(2) 0.003(2)
C18A 0.038(2) 0.029(2) 0.025(2) -0.0043(17) 0.0005(18) 0.003(2)

loop_
_atom_type_symbol
_atom_type_description
_atom_type_scat_dispersion_real
_atom_type_scat_dispersion_imag
_atom_type_scat_source
C C 0.0140 0.0070 'International Tables Vol C Tables 4.2.6.8 and 6.1.1.4'
H H 0.0000 0.0000 'International Tables Vol C Tables 4.2.6.8 and 6.1.1.4'
O O 0.0390 0.0250 'International Tables Vol C Tables 4.2.6.8 and 6.1.1.4'
P P 0.2540 0.3330 'International Tables Vol C Tables 4.2.6.8 and 6.1.1.4'
Se Se -1.0830 0.8880 'International Tables Vol C Tables 4.2.6.8 and 6.1.1.4'

loop_
_geom_angle_atom_site_label_1
_geom_angle_atom_site_label_2
_geom_angle_atom_site_label_3
_geom_angle
_geom_angle_site_symmetry_1
_geom_angle_site_symmetry_3
C1A P1A Se1A 120.72(16) . .
C1A P1A C7A 97.4(2) . .
C7A P1A Se1A 120.13(15) . .
C13A P1A Se1A 118.90(16) . .
C13A P1A C1A 97.4(2) . .
C13A P1A C7A 97.1(2) . .
C14A O1A C2A 117.7(3) . .
C6A O2A C8A 118.3(4) . .
C18A O3A C12A 118.2(4) . .
C2A C1A P1A 119.4(3) . .
C6A C1A P1A 119.8(4) . .
C6A C1A C2A 120.5(4) . .
C1A C2A O1A 121.1(4) . .
C3A C2A O1A 118.4(4) . .
C3A C2A C1A 120.5(4) . .
C2A C3A C4A 117.1(5) . .
C5A C4A C3A 122.9(5) . .
C6A C5A C4A 118.2(5) . .
C1A C6A O2A 120.3(5) . .
C5A C6A O2A 119.9(5) . .
C5A C6A C1A 119.7(5) . .
C8A C7A P1A 119.2(4) . .
C8A C7A C12A 120.9(4) . .
C12A C7A P1A 119.7(4) . .
C7A C8A O2A 121.1(4) . .
C7A C8A C9A 119.4(5) . .
C9A C8A O2A 119.5(5) . .
C8A C9A C10A 117.9(5) . .
C11A C10A C9A 123.2(4) . .
C12A C11A C10A 117.5(5) . .
C7A C12A O3A 120.4(4) . .
C11A C12A O3A 119.5(5) . .
C11A C12A C7A 120.2(5) . .
C14A C13A P1A 119.1(4) . .
C18A C13A P1A 119.5(4) . .
C18A C13A C14A 121.3(4) . .
O1A C14A C13A 121.1(4) . .
C15A C14A O1A 119.4(4) . .
C15A C14A C13A 119.6(4) . .
C14A C15A C16A 117.6(5) . .
C17A C16A C15A 123.1(5) . .
C18A C17A C16A 118.2(5) . .
O3A C18A C13A 120.7(5) . .
C17A C18A O3A 120.0(5) . .
C17A C18A C13A 119.3(5) . .

loop_
_geom_bond_atom_site_label_1
_geom_bond_atom_site_label_2
_geom_bond_distance
_geom_bond_site_symmetry_2
Se1A P1A 2.0850(11) .
P1A C1A 1.757(5) .
P1A C7A 1.757(4) .
P1A C13A 1.753(5) .
O1A C2A 1.399(6) .
O1A C14A 1.397(6) .
O2A C6A 1.401(6) .
O2A C8A 1.402(6) .
O3A C12A 1.406(6) .
O3A C18A 1.394(6) .
C1A C2A 1.393(6) .
C1A C6A 1.390(7) .
C2A C3A 1.386(7) .
C3A C4A 1.402(8) .
C4A C5A 1.394(8) .
C5A C6A 1.385(7) .
C7A C8A 1.386(7) .
C7A C12A 1.392(7) .
C8A C9A 1.390(7) .
C9A C10A 1.394(8) .
C10A C11A 1.390(8) .
C11A C12A 1.383(7) .
C13A C14A 1.402(7) .
C13A C18A 1.395(7) .
C14A C15A 1.381(7) .
C15A C16A 1.407(8) .
C16A C17A 1.392(9) .
C17A C18A 1.382(7) .

loop_
_twin_individual_id
_twin_individual_mass_fraction_refined
1 0.764(2)
2 0.236(2)

_cod_database_fobs_code 4517236
